data_1523424
loop_
_publ_author_name
'Cybulski, Z. A.'

_publ_section_title
;
 Ternary and quaternary selenide compounds M^I^TiZrSe~4~ (M^I^ = Li, Ag)
;
_journal_coden_ASTM MSFOEP
_journal_name_full 'Materials Science Forum'
_journal_page_first 159
_journal_page_last 164
_journal_paper_doi 10.4028/www.scientific.net/MSF.91-93.159
_journal_volume 91-93
_journal_year 1992
_chemical_formula_sum 'Se4 Ti Zr'
_chemical_name_systematic 'Ti Zr Se4'
_space_group_IT_number 10
_symmetry_space_group_name_Hall '-P 2y'
_symmetry_space_group_name_H-M 'P 1 2/m 1'
_cell_angle_alpha 90
_cell_angle_beta 90
_cell_angle_gamma 90
_cell_formula_units_Z 1
_cell_length_a 6.1
_cell_length_b 3.669
_cell_length_c 6.2
_cell_volume 138.762
_citation_journal_id_ASTM MSFOEP
_cod_data_source_file Cybulski_MSFOEP_1992_517.cif
_cod_data_source_block Se4Ti1Zr1
_cod_original_cell_volume 138.7616
_cod_original_formula_sum 'Se4 Ti1 Zr1'
_cod_database_code 1523424

loop_
_symmetry_equiv_pos_as_xyz
x,y,z
-x,y,-z
-x,-y,-z
x,-y,z

loop_
_atom_site_label
_atom_site_type_symbol
_atom_site_fract_x
_atom_site_fract_y
_atom_site_fract_z
_atom_site_occupancy
_atom_site_U_iso_or_equiv
Se2 Se-2 0.25 0 0.33 1 0.0
Ti1 Ti+4 0 0 0 1 0.0
Se1 Se-2 0.25 0.5 0.83 1 0.0
Zr1 Zr+4 0 0.5 0.5 1 0.0
